data_4072102
loop_
_publ_author_name
'Yeh, Ming-Chang P.'
'Tsao, Wen-Cheng'
'Lee, Bo-Jen'
'Lin, Tzu-Ling'

_publ_section_title
;
 Facile Synthesis of Carbotetracycles via Gold(I)-Catalyzed Cyclization of
 Unactivated Cyclic 1-Aryl-6,8-dien-1-ynes
;
_journal_issue 20
_journal_name_full Organometallics
_journal_page_first 5326
_journal_paper_doi 10.1021/om8005917
_journal_volume 27
_journal_year 2008
_chemical_formula_moiety 'C25 H24 O4'
_chemical_formula_sum 'C25 H24 O4'
_chemical_formula_weight 388.44
_chemical_name_systematic
;
 ?
;
_space_group_IT_number 14
_symmetry_cell_setting monoclinic
_symmetry_space_group_name_Hall '-P 2ybc'
_symmetry_space_group_name_H-M 'P 1 21/c 1'
_atom_sites_solution_hydrogens geom
_atom_sites_solution_primary direct
_atom_sites_solution_secondary difmap
_audit_creation_method SHELXL-97
_cell_angle_alpha 90.00
_cell_angle_beta 93.613(2)
_cell_angle_gamma 90.00
_cell_formula_units_Z 4
_cell_length_a 14.7813(7)
_cell_length_b 7.3153(3)
_cell_length_c 17.9908(12)
_cell_measurement_reflns_used 4677
_cell_measurement_temperature 200(2)
_cell_measurement_theta_max 25.682
_cell_measurement_theta_min 2.037
_cell_volume 1941.47(18)
_computing_cell_refinement 'HKL Scalepack (Otwinowski & Minor 1997)'
_computing_data_collection 'Collect (Nonius BV, 1997-2000)'
_computing_data_reduction 'HKL Denzo and Scalepack (Otwinowski & Minor 19'
_computing_molecular_graphics 'Ortep-3 for Windows (Farrugia, 1997)'
_computing_publication_material 'WinGX publication routines (Farrugia, 1999)'
_computing_structure_refinement 'SHELXL-97 (Sheldrick, 1997)'
_computing_structure_solution 'SHELXS-86 (Sheldrick, 1986)'
_diffrn_ambient_temperature 200(2)
_diffrn_detector_area_resol_mean 9
_diffrn_measured_fraction_theta_full 0.990
_diffrn_measured_fraction_theta_max 0.990
_diffrn_measurement_device_type KappaCCD
_diffrn_measurement_method 'CCD rotation images, thick slices'
_diffrn_radiation_monochromator graphite
_diffrn_radiation_source 'fine-focus sealed tube'
_diffrn_radiation_type MoK\a
_diffrn_radiation_wavelength 0.71073
_diffrn_reflns_av_R_equivalents 0.0999
_diffrn_reflns_av_sigmaI/netI 0.1335
_diffrn_reflns_limit_h_max 17
_diffrn_reflns_limit_h_min -14
_diffrn_reflns_limit_k_max 8
_diffrn_reflns_limit_k_min -8
_diffrn_reflns_limit_l_max 17
_diffrn_reflns_limit_l_min -21
_diffrn_reflns_number 9741
_diffrn_reflns_theta_full 25.67
_diffrn_reflns_theta_max 25.67
_diffrn_reflns_theta_min 2.27
_exptl_absorpt_coefficient_mu 0.089
_exptl_absorpt_correction_T_max 1.0355
_exptl_absorpt_correction_T_min 0.9759
_exptl_absorpt_correction_type multi-scan
_exptl_absorpt_process_details
;
 ?
;
_exptl_crystal_colour colorless
_exptl_crystal_density_diffrn 1.329
_exptl_crystal_density_method 'not measured'
_exptl_crystal_description prism
_exptl_crystal_F_000 824
_exptl_crystal_size_max 0.17
_exptl_crystal_size_mid 0.07
_exptl_crystal_size_min 0.03
_refine_diff_density_max 0.501
_refine_diff_density_min -0.487
_refine_diff_density_rms 0.175
_refine_ls_extinction_coef 0.064(7)
_refine_ls_extinction_expression Fc^*^=kFc[1+0.001xFc^2^\l^3^/sin(2\q)]^-1/4^
_refine_ls_extinction_method SHELXL
_refine_ls_goodness_of_fit_ref 0.993
_refine_ls_hydrogen_treatment fixed
_refine_ls_matrix_type full
_refine_ls_number_parameters 263
_refine_ls_number_reflns 3634
_refine_ls_number_restraints 0
_refine_ls_restrained_S_all 0.993
_refine_ls_R_factor_all 0.1660
_refine_ls_R_factor_gt 0.0771
_refine_ls_shift/su_max 0.000
_refine_ls_shift/su_mean 0.000
_refine_ls_structure_factor_coef Fsqd
_refine_ls_weighting_details 'calc w=1/[\s^2^(Fo^2^)+(0.1315P)^2^+0.0000P] where P=(Fo^2^+2Fc^2^)/3'
_refine_ls_weighting_scheme calc
_refine_ls_wR_factor_gt 0.1713
_refine_ls_wR_factor_ref 0.2439
_reflns_number_gt 1847
_reflns_number_total 3634
_reflns_threshold_expression >2sigma(I)
_cod_data_source_file om8005917_si_003.cif
_cod_data_source_block 6357
_cod_original_sg_symbol_H-M 'P 21/c'
_cod_database_code 4072102

loop_
_symmetry_equiv_pos_as_xyz
'x, y, z'
'-x, y+1/2, -z+1/2'
'-x, -y, -z'
'x, -y-1/2, z-1/2'

loop_
_atom_site_label
_atom_site_type_symbol
_atom_site_fract_x
_atom_site_fract_y
_atom_site_fract_z
_atom_site_U_iso_or_equiv
_atom_site_adp_type
_atom_site_occupancy
_atom_site_symmetry_multiplicity
_atom_site_calc_flag
_atom_site_refinement_flags
O1 O 0.08356(19) -0.0910(4) 0.35304(17) 0.0474(8) Uani 1 1 d .
O2 O 0.1517(2) 0.0522(4) 0.26159(18) 0.0539(9) Uani 1 1 d .
O3 O 0.0914(2) 0.1898(4) 0.50302(18) 0.0567(9) Uani 1 1 d .
O4 O 0.02155(19) 0.2662(4) 0.39290(17) 0.0504(9) Uani 1 1 d .
C1 C 0.0358(3) -0.2088(6) 0.2988(3) 0.0590(14) Uani 1 1 d .
H1A H 0.0003 -0.2962 0.3242 0.088 Uiso 1 1 calc R
H1B H 0.0789 -0.2719 0.2704 0.088 Uiso 1 1 calc R
H1C H -0.0034 -0.1362 0.2661 0.088 Uiso 1 1 calc R
C2 C 0.1362(3) 0.0401(5) 0.3261(3) 0.0366(10) Uani 1 1 d .
C3 C 0.1716(3) 0.1640(5) 0.3895(2) 0.0357(10) Uani 1 1 d .
C4 C 0.0923(3) 0.2050(5) 0.4371(3) 0.0425(11) Uani 1 1 d .
C5 C -0.0599(3) 0.3053(7) 0.4293(3) 0.0635(15) Uani 1 1 d .
H5A H -0.1059 0.3469 0.3931 0.095 Uiso 1 1 calc R
H5B H -0.0480 0.3987 0.4661 0.095 Uiso 1 1 calc R
H5C H -0.0804 0.1966 0.4529 0.095 Uiso 1 1 calc R
C6 C 0.2128(3) 0.3441(5) 0.3570(2) 0.0361(10) Uani 1 1 d .
H6 H 0.1832 0.3637 0.3073 0.043 Uiso 1 1 calc R
C7 C 0.1992(3) 0.5174(5) 0.4025(2) 0.0412(11) Uani 1 1 d .
H7A H 0.2194 0.6204 0.3739 0.049 Uiso 1 1 calc R
H7B H 0.1346 0.5327 0.4071 0.049 Uiso 1 1 calc R
C8 C 0.2457(3) 0.5301(6) 0.4803(2) 0.0464(12) Uani 1 1 d .
H8A H 0.2182 0.6291 0.5067 0.056 Uiso 1 1 calc R
H8B H 0.2342 0.4178 0.5068 0.056 Uiso 1 1 calc R
C9 C 0.3460(3) 0.5610(5) 0.4831(2) 0.0416(11) Uani 1 1 d .
H9 H 0.3717 0.6095 0.5274 0.050 Uiso 1 1 calc R
C10 C 0.4026(3) 0.5284(5) 0.4311(2) 0.0379(10) Uani 1 1 d .
H10 H 0.4615 0.5689 0.4425 0.046 Uiso 1 1 calc R
C11 C 0.3884(3) 0.4366(5) 0.3560(2) 0.0336(10) Uani 1 1 d .
H11 H 0.3766 0.5316 0.3182 0.040 Uiso 1 1 calc R
C12 C 0.4765(3) 0.3426(5) 0.3408(2) 0.0329(10) Uani 1 1 d .
C13 C 0.5444(3) 0.4380(5) 0.3067(2) 0.0377(10) Uani 1 1 d .
H13 H 0.5323 0.5549 0.2882 0.045 Uiso 1 1 calc R
C14 C 0.6280(3) 0.3639(6) 0.2998(2) 0.0424(11) Uani 1 1 d .
H14 H 0.6723 0.4310 0.2774 0.051 Uiso 1 1 calc R
C15 C 0.6479(3) 0.1865(5) 0.3263(2) 0.0389(10) Uani 1 1 d .
C16 C 0.7341(3) 0.1068(6) 0.3198(2) 0.0470(12) Uani 1 1 d .
H16 H 0.7797 0.1748 0.2996 0.056 Uiso 1 1 calc R
C17 C 0.7514(3) -0.0688(6) 0.3426(2) 0.0512(12) Uani 1 1 d .
H17 H 0.8086 -0.1193 0.3388 0.061 Uiso 1 1 calc R
C18 C 0.6819(3) -0.1725(6) 0.3720(2) 0.0449(11) Uani 1 1 d .
H18 H 0.6927 -0.2938 0.3852 0.054 Uiso 1 1 calc R
C19 C 0.5999(3) -0.0984(5) 0.3815(2) 0.0392(10) Uani 1 1 d .
H19 H 0.5559 -0.1691 0.4024 0.047 Uiso 1 1 calc R
C20 C 0.5790(3) 0.0834(5) 0.3603(2) 0.0340(10) Uani 1 1 d .
C21 C 0.4932(2) 0.1659(5) 0.3686(2) 0.0305(9) Uani 1 1 d .
C22 C 0.4208(3) 0.0736(5) 0.4063(2) 0.0344(10) Uani 1 1 d .
H22 H 0.4345 -0.0279 0.4361 0.041 Uiso 1 1 calc R
C23 C 0.3357(3) 0.1339(5) 0.3984(2) 0.0330(10) Uani 1 1 d .
C24 C 0.3127(3) 0.2927(5) 0.3466(2) 0.0329(10) Uani 1 1 d .
H24 H 0.3146 0.2450 0.2958 0.039 Uiso 1 1 calc R
C25 C 0.2523(2) 0.0687(5) 0.4334(2) 0.0358(10) Uani 1 1 d .
H25A H 0.2541 0.1024 0.4856 0.043 Uiso 1 1 calc R
H25B H 0.2469 -0.0631 0.4294 0.043 Uiso 1 1 calc R

loop_
_atom_site_aniso_label
_atom_site_aniso_U_11
_atom_site_aniso_U_22
_atom_site_aniso_U_33
_atom_site_aniso_U_23
_atom_site_aniso_U_13
_atom_site_aniso_U_12
O1 0.0443(18) 0.0440(17) 0.053(2) -0.0027(14) 0.0001(15) -0.0122(14)
O2 0.058(2) 0.0606(19) 0.043(2) -0.0094(16) 0.0032(16) -0.0112(15)
O3 0.047(2) 0.083(2) 0.040(2) -0.0055(17) 0.0068(16) -0.0050(15)
O4 0.0311(18) 0.0603(18) 0.060(2) -0.0101(15) 0.0008(15) 0.0073(14)
C1 0.048(3) 0.047(3) 0.079(4) -0.012(2) -0.013(3) -0.009(2)
C2 0.026(2) 0.043(2) 0.042(3) -0.003(2) 0.0014(19) 0.0017(18)
C3 0.033(2) 0.041(2) 0.033(2) 0.0000(18) 0.0009(19) -0.0002(18)
C4 0.035(3) 0.043(2) 0.049(3) -0.007(2) 0.003(2) -0.0066(19)
C5 0.032(3) 0.080(4) 0.080(4) -0.022(3) 0.012(3) 0.001(2)
C6 0.036(2) 0.035(2) 0.037(2) 0.0044(18) 0.0008(19) 0.0006(17)
C7 0.033(2) 0.037(2) 0.054(3) -0.0027(19) 0.001(2) 0.0038(18)
C8 0.045(3) 0.043(2) 0.051(3) -0.008(2) 0.004(2) 0.0021(19)
C9 0.045(3) 0.034(2) 0.045(3) -0.0081(19) -0.002(2) -0.0013(19)
C10 0.038(2) 0.035(2) 0.040(3) -0.0034(18) 0.000(2) -0.0037(18)
C11 0.038(2) 0.029(2) 0.033(2) 0.0063(17) -0.0004(18) 0.0005(17)
C12 0.035(2) 0.034(2) 0.029(2) -0.0009(17) 0.0006(18) -0.0040(17)
C13 0.041(3) 0.038(2) 0.034(2) 0.0035(18) 0.000(2) -0.0047(19)
C14 0.041(3) 0.049(3) 0.037(3) -0.002(2) 0.004(2) -0.012(2)
C15 0.036(3) 0.046(2) 0.035(2) -0.0066(19) 0.0021(19) -0.0007(19)
C16 0.040(3) 0.060(3) 0.041(3) -0.009(2) 0.005(2) -0.004(2)
C17 0.040(3) 0.073(3) 0.040(3) -0.012(2) -0.002(2) 0.014(2)
C18 0.045(3) 0.046(3) 0.044(3) -0.004(2) -0.005(2) 0.008(2)
C19 0.036(3) 0.041(2) 0.041(3) -0.0004(18) 0.000(2) 0.0021(19)
C20 0.032(2) 0.039(2) 0.031(2) -0.0076(17) -0.0006(18) -0.0019(18)
C21 0.028(2) 0.033(2) 0.030(2) -0.0028(17) -0.0001(17) -0.0032(17)
C22 0.034(2) 0.032(2) 0.036(2) 0.0043(17) -0.0054(19) 0.0000(17)
C23 0.036(3) 0.0308(19) 0.031(2) -0.0029(16) -0.0022(18) -0.0053(17)
C24 0.034(2) 0.034(2) 0.030(2) 0.0002(16) -0.0014(18) 0.0007(17)
C25 0.032(2) 0.037(2) 0.038(2) 0.0036(18) -0.0023(19) -0.0053(17)

loop_
_atom_type_symbol
_atom_type_description
_atom_type_scat_dispersion_real
_atom_type_scat_dispersion_imag
_atom_type_scat_source
C C 0.0033 0.0016 'International Tables Vol C Tables 4.2.6.8 and 6.1.1.4'
H H 0.0000 0.0000 'International Tables Vol C Tables 4.2.6.8 and 6.1.1.4'
O O 0.0106 0.0060 'International Tables Vol C Tables 4.2.6.8 and 6.1.1.4'

loop_
_geom_angle_atom_site_label_1
_geom_angle_atom_site_label_2
_geom_angle_atom_site_label_3
_geom_angle
C2 O1 C1 116.7(3)
C4 O4 C5 116.0(4)
O1 C1 H1A 109.5
O1 C1 H1B 109.5
H1A C1 H1B 109.5
O1 C1 H1C 109.5
H1A C1 H1C 109.5
H1B C1 H1C 109.5
O2 C2 O1 123.4(4)
O2 C2 C3 127.1(4)
O1 C2 C3 109.5(4)
C2 C3 C4 107.3(3)
C2 C3 C25 109.3(3)
C4 C3 C25 113.3(3)
C2 C3 C6 109.9(3)
C4 C3 C6 111.9(3)
C25 C3 C6 105.1(3)
O3 C4 O4 124.1(4)
O3 C4 C3 126.7(4)
O4 C4 C3 109.2(4)
O4 C5 H5A 109.5
O4 C5 H5B 109.5
H5A C5 H5B 109.5
O4 C5 H5C 109.5
H5A C5 H5C 109.5
H5B C5 H5C 109.5
C7 C6 C24 115.1(3)
C7 C6 C3 115.2(3)
C24 C6 C3 103.6(3)
C7 C6 H6 107.5
C24 C6 H6 107.5
C3 C6 H6 107.5
C8 C7 C6 118.4(3)
C8 C7 H7A 107.7
C6 C7 H7A 107.7
C8 C7 H7B 107.7
C6 C7 H7B 107.7
H7A C7 H7B 107.1
C9 C8 C7 115.4(4)
C9 C8 H8A 108.4
C7 C8 H8A 108.4
C9 C8 H8B 108.4
C7 C8 H8B 108.4
H8A C8 H8B 107.5
C10 C9 C8 128.4(4)
C10 C9 H9 115.8
C8 C9 H9 115.8
C9 C10 C11 131.1(4)
C9 C10 H10 114.4
C11 C10 H10 114.4
C10 C11 C12 106.9(3)
C10 C11 C24 117.5(3)
C12 C11 C24 107.3(3)
C10 C11 H11 108.3
C12 C11 H11 108.3
C24 C11 H11 108.3
C13 C12 C21 120.2(4)
C13 C12 C11 120.2(3)
C21 C12 C11 119.2(3)
C14 C13 C12 121.4(4)
C14 C13 H13 119.3
C12 C13 H13 119.3
C13 C14 C15 120.5(4)
C13 C14 H14 119.7
C15 C14 H14 119.7
C14 C15 C16 121.5(4)
C14 C15 C20 119.4(4)
C16 C15 C20 119.1(4)
C17 C16 C15 121.0(4)
C17 C16 H16 119.5
C15 C16 H16 119.5
C16 C17 C18 119.5(4)
C16 C17 H17 120.2
C18 C17 H17 120.2
C19 C18 C17 120.9(4)
C19 C18 H18 119.5
C17 C18 H18 119.5
C18 C19 C20 121.9(4)
C18 C19 H19 119.1
C20 C19 H19 119.1
C19 C20 C21 123.6(4)
C19 C20 C15 117.4(4)
C21 C20 C15 118.9(3)
C12 C21 C20 119.5(3)
C12 C21 C22 118.2(3)
C20 C21 C22 122.3(3)
C23 C22 C21 120.6(3)
C23 C22 H22 119.7
C21 C22 H22 119.7
C22 C23 C25 130.3(3)
C22 C23 C24 119.6(4)
C25 C23 C24 110.1(3)
C23 C24 C11 108.9(3)
C23 C24 C6 107.0(3)
C11 C24 C6 120.9(3)
C23 C24 H24 106.4
C11 C24 H24 106.4
C6 C24 H24 106.4
C23 C25 C3 105.7(3)
C23 C25 H25A 110.6
C3 C25 H25A 110.6
C23 C25 H25B 110.6
C3 C25 H25B 110.6
H25A C25 H25B 108.7

loop_
_geom_bond_atom_site_label_1
_geom_bond_atom_site_label_2
_geom_bond_distance
O1 C2 1.345(5)
O1 C1 1.451(5)
O2 C2 1.200(5)
O3 C4 1.192(5)
O4 C4 1.350(5)
O4 C5 1.435(5)
C1 H1A 0.9600
C1 H1B 0.9600
C1 H1C 0.9600
C2 C3 1.524(6)
C3 C4 1.524(6)
C3 C25 1.553(5)
C3 C6 1.579(5)
C5 H5A 0.9600
C5 H5B 0.9600
C5 H5C 0.9600
C6 C7 1.530(5)
C6 C24 1.546(5)
C6 H6 0.9800
C7 C8 1.522(6)
C7 H7A 0.9700
C7 H7B 0.9700
C8 C9 1.498(6)
C8 H8A 0.9700
C8 H8B 0.9700
C9 C10 1.316(6)
C9 H9 0.9300
C10 C11 1.511(6)
C10 H10 0.9300
C11 C12 1.514(5)
C11 C24 1.538(5)
C11 H11 0.9800
C12 C13 1.395(5)
C12 C21 1.402(5)
C13 C14 1.363(6)
C13 H13 0.9300
C14 C15 1.407(6)
C14 H14 0.9300
C15 C16 1.413(6)
C15 C20 1.435(6)
C16 C17 1.368(6)
C16 H16 0.9300
C17 C18 1.406(6)
C17 H17 0.9300
C18 C19 1.348(6)
C18 H18 0.9300
C19 C20 1.412(5)
C19 H19 0.9300
C20 C21 1.421(5)
C21 C22 1.467(5)
C22 C23 1.333(5)
C22 H22 0.9300
C23 C25 1.498(5)
C23 C24 1.514(5)
C24 H24 0.9800
C25 H25A 0.9700
C25 H25B 0.9700
